data_1506580
loop_
_publ_author_name
'Grecian, Scott'
'Wrobleski, Aaron D.'
'Aub\'e, Jeffrey'

_publ_section_title
;
 Regioselective single and double conjugate additions to substituted
 cyclohexa-2,5-dienone monoacetals.
;
_journal_issue 15
_journal_name_full 'Organic letters'
_journal_page_first 3167
_journal_page_last 3170
_journal_paper_doi 10.1021/ol050715c
_journal_volume 7
_journal_year 2005
_chemical_formula_moiety 'C18 H27 N O9'
_chemical_formula_sum 'C18 H27 N O9'
_chemical_formula_weight 401.41
_chemical_name_systematic
; 
 Methyl 5,5-diethoxy-6-(-3-ethoxy-1-nitro-3-oxopropyl)-
 1-methyl-2-oxocyclohex-3-enecarboxylate 
;
_space_group_IT_number 2
_symmetry_cell_setting triclinic
_symmetry_space_group_name_Hall '-P 1'
_symmetry_space_group_name_H-M 'P -1'
_atom_sites_solution_hydrogens geom
_atom_sites_solution_primary direct
_atom_sites_solution_secondary difmap
_audit_creation_method SHELXL-97
_cell_angle_alpha 80.985(7)
_cell_angle_beta 88.934(7)
_cell_angle_gamma 87.825(7)
_cell_formula_units_Z 4
_cell_length_a 8.978(3)
_cell_length_b 12.641(4)
_cell_length_c 18.581(6)
_cell_measurement_reflns_used 7001
_cell_measurement_temperature 100(2)
_cell_measurement_theta_max 26.00
_cell_measurement_theta_min 2.22
_cell_volume 2081.1(12)
_computing_cell_refinement 'Bruker SMART'
_computing_data_collection 'Bruker SMART'
_computing_data_reduction 'Bruker SAINT'
_computing_molecular_graphics 'SHELXTL (Sheldrick, 2000)'
_computing_publication_material 'SHELXTL (Sheldrick, 2000)'
_computing_structure_refinement 'SHELXTL (Sheldrick, 2000)'
_computing_structure_solution 'SHELXTL (Sheldrick, 2000)'
_diffrn_ambient_temperature 100(2)
_diffrn_measured_fraction_theta_full 0.962
_diffrn_measured_fraction_theta_max 0.962
_diffrn_measurement_device_type 'CCD area detector'
_diffrn_measurement_method '\w scans'
_diffrn_radiation_monochromator graphite
_diffrn_radiation_source 'fine-focus sealed tube'
_diffrn_radiation_type MoK\a
_diffrn_radiation_wavelength 0.71073
_diffrn_reflns_av_R_equivalents 0.0191
_diffrn_reflns_av_sigmaI/netI 0.0343
_diffrn_reflns_limit_h_max 11
_diffrn_reflns_limit_h_min -11
_diffrn_reflns_limit_k_max 15
_diffrn_reflns_limit_k_min -15
_diffrn_reflns_limit_l_max 20
_diffrn_reflns_limit_l_min -22
_diffrn_reflns_number 13142
_diffrn_reflns_theta_full 26.00
_diffrn_reflns_theta_max 26.00
_diffrn_reflns_theta_min 2.11
_exptl_absorpt_coefficient_mu 0.103
_exptl_absorpt_correction_T_max 0.992
_exptl_absorpt_correction_T_min 0.962
_exptl_absorpt_correction_type multi-scan
_exptl_absorpt_process_details 'SADABS (Sheldrick, 2002)'
_exptl_crystal_colour colorless
_exptl_crystal_density_diffrn 1.281
_exptl_crystal_density_method 'not measured'
_exptl_crystal_description block
_exptl_crystal_F_000 856
_exptl_crystal_size_max 0.40
_exptl_crystal_size_mid 0.25
_exptl_crystal_size_min 0.08
_refine_diff_density_max 0.486
_refine_diff_density_min -0.377
_refine_diff_density_rms 0.052
_refine_ls_extinction_method none
_refine_ls_goodness_of_fit_ref 1.035
_refine_ls_hydrogen_treatment constr
_refine_ls_matrix_type full
_refine_ls_number_parameters 560
_refine_ls_number_reflns 7877
_refine_ls_number_restraints 171
_refine_ls_restrained_S_all 1.033
_refine_ls_R_factor_all 0.0528
_refine_ls_R_factor_gt 0.0466
_refine_ls_shift/su_max 0.000
_refine_ls_shift/su_mean 0.000
_refine_ls_structure_factor_coef Fsqd
_refine_ls_weighting_details 'calc w=1/[\s^2^(Fo^2^)+(0.0720P)^2^+1.0000P] where P=(Fo^2^+2Fc^2^)/3'
_refine_ls_weighting_scheme calc
_refine_ls_wR_factor_gt 0.1256
_refine_ls_wR_factor_ref 0.1317
_reflns_number_gt 6859
_reflns_number_total 7877
_reflns_threshold_expression I>2\s(I)
_cod_data_source_file ol050715csi20050404_121828.cif
_cod_data_source_block compound_10_
_cod_database_code 1506580

loop_
_symmetry_equiv_pos_as_xyz
'x, y, z'
'-x, -y, -z'

loop_
_atom_site_label
_atom_site_type_symbol
_atom_site_fract_x
_atom_site_fract_y
_atom_site_fract_z
_atom_site_U_iso_or_equiv
_atom_site_adp_type
_atom_site_occupancy
_atom_site_symmetry_multiplicity
_atom_site_calc_flag
_atom_site_refinement_flags
_atom_site_disorder_assembly
_atom_site_disorder_group
C1A C 0.2932(2) 0.00802(13) 0.33465(10) 0.0284(4) Uani 1 1 d D . .
C2A C 0.37657(18) 0.09806(12) 0.28551(8) 0.0213(3) Uani 1 1 d . B .
C3A C 0.27400(18) 0.14685(12) 0.22100(9) 0.0201(3) Uani 1 1 d D . .
H3A H 0.1821 0.1748 0.2439 0.024 Uiso 1 1 calc R A 1
C4A C 0.2215(2) 0.05972(15) 0.17848(12) 0.0230(6) Uani 0.919(3) 1 d PDU B 1
C5A C 0.1488(2) -0.0284(2) 0.23054(13) 0.0268(6) Uani 0.919(3) 1 d PDU B 1
H5A H 0.0773 -0.0702 0.2119 0.032 Uiso 0.919(3) 1 calc PR B 1
C6A C 0.1803(5) -0.04995(19) 0.3011(3) 0.0309(9) Uani 0.919(3) 1 d PDU B 1
H6A H 0.1281 -0.1048 0.3310 0.037 Uiso 0.919(3) 1 calc PR B 1
C4A' C 0.203(3) 0.0535(9) 0.1913(15) 0.026(3) Uani 0.081(3) 1 d PDU B 2
C5A' C 0.112(3) -0.022(3) 0.2446(12) 0.027(4) Uani 0.081(3) 1 d PDU B 2
H5A' H 0.0110 -0.0383 0.2392 0.032 Uiso 0.081(3) 1 calc PR B 2
C6A' C 0.199(7) -0.0624(18) 0.300(3) 0.024(4) Uani 0.081(3) 1 d PDU B 2
H6A' H 0.1995 -0.1371 0.3181 0.029 Uiso 0.081(3) 1 calc PR B 2
O7A O 0.31935(18) -0.01338(11) 0.39885(7) 0.0419(4) Uani 1 1 d . B .
C8A C 0.4168(2) 0.18306(13) 0.33217(9) 0.0264(4) Uani 1 1 d . . .
H8AA H 0.4637 0.1477 0.3773 0.040 Uiso 1 1 d R B .
H8AB H 0.3261 0.2227 0.3441 0.040 Uiso 1 1 d R . .
H8AC H 0.4863 0.2329 0.3049 0.040 Uiso 1 1 d R . .
C9A C 0.52306(19) 0.05155(13) 0.25778(9) 0.0227(3) Uani 1 1 d . . .
O10A O 0.61766(13) 0.10658(10) 0.22552(7) 0.0277(3) Uani 1 1 d . B .
O11A O 0.53485(15) -0.05468(9) 0.27514(7) 0.0316(3) Uani 1 1 d . B .
C12A C 0.6712(3) -0.10350(17) 0.25068(12) 0.0443(5) Uani 1 1 d . . .
H12A H 0.6618 -0.1814 0.2567 0.066 Uiso 1 1 d R B .
H12B H 0.7547 -0.0866 0.2796 0.066 Uiso 1 1 d R . .
H12C H 0.6893 -0.0755 0.1992 0.066 Uiso 1 1 d R . .
C13A C 0.34007(17) 0.24522(12) 0.17176(9) 0.0196(3) Uani 1 1 d . B .
H13A H 0.4115 0.2764 0.2027 0.024 Uiso 1 1 calc R . .
N14A N 0.21427(16) 0.33016(11) 0.15333(9) 0.0283(3) Uani 1 1 d . . .
O15A O 0.15481(18) 0.36485(10) 0.20501(8) 0.0466(4) Uani 1 1 d . B .
O16A O 0.18103(15) 0.36019(10) 0.09004(8) 0.0361(3) Uani 1 1 d . B .
C17A C 0.42387(18) 0.23119(12) 0.10248(9) 0.0212(3) Uani 1 1 d . . .
H17A H 0.3521 0.2216 0.0644 0.025 Uiso 1 1 calc R B .
H17B H 0.4896 0.1660 0.1115 0.025 Uiso 1 1 calc R . .
C18A C 0.51684(17) 0.32741(12) 0.07586(8) 0.0196(3) Uani 1 1 d . B .
O19A O 0.53360(13) 0.40126(9) 0.10850(6) 0.0251(3) Uani 1 1 d . . .
O20A O 0.58184(14) 0.31861(9) 0.01212(7) 0.0287(3) Uani 1 1 d . . .
C21A C 0.6873(2) 0.40085(14) -0.01626(11) 0.0323(4) Uani 1 1 d . B .
H21A H 0.7754 0.3957 0.0155 0.039 Uiso 1 1 calc R . .
H21B H 0.6396 0.4731 -0.0182 0.039 Uiso 1 1 calc R . .
C22A C 0.7328(3) 0.38184(17) -0.09080(13) 0.0509(6) Uani 1 1 d . . .
H22A H 0.8031 0.4360 -0.1118 0.076 Uiso 1 1 d R B .
H22B H 0.6446 0.3867 -0.1216 0.076 Uiso 1 1 d R . .
H22C H 0.7805 0.3103 -0.0880 0.076 Uiso 1 1 d R . .
O23A O 0.12618(14) 0.10357(11) 0.12053(8) 0.0249(4) Uani 0.919(3) 1 d PDU B 1
C24A C -0.0236(2) 0.13438(17) 0.13866(12) 0.0333(5) Uani 0.919(3) 1 d PDU B 1
H24A H -0.0273 0.2079 0.1509 0.040 Uiso 0.919(3) 1 calc PR B 1
H24B H -0.0610 0.0848 0.1811 0.040 Uiso 0.919(3) 1 calc PR B 1
C25A C -0.1158(4) 0.1298(5) 0.0739(2) 0.0804(15) Uani 0.919(3) 1 d PDU B 1
H25A H -0.2168 0.1579 0.0822 0.121 Uiso 0.919(3) 1 d PR B 1
H25B H -0.1201 0.0553 0.0656 0.121 Uiso 0.919(3) 1 d PR B 1
H25C H -0.0713 0.1732 0.0311 0.121 Uiso 0.919(3) 1 d PR B 1
O23' O 0.0927(18) 0.1259(13) 0.1558(11) 0.031(3) Uani 0.081(3) 1 d PDU B 2
C24' C -0.003(2) 0.0833(17) 0.1073(14) 0.042(4) Uani 0.081(3) 1 d PDU B 2
H24C H -0.0496 0.0174 0.1324 0.050 Uiso 0.081(3) 1 calc PR B 2
H24D H 0.0532 0.0660 0.0642 0.050 Uiso 0.081(3) 1 calc PR B 2
C25' C -0.119(3) 0.169(3) 0.0853(19) 0.049(7) Uani 0.081(3) 1 d PDU B 2
H25D H -0.1569 0.1974 0.1285 0.074 Uiso 0.081(3) 1 d PR B 2
H25E H -0.2016 0.1391 0.0619 0.074 Uiso 0.081(3) 1 d PR B 2
H25F H -0.0757 0.2267 0.0510 0.074 Uiso 0.081(3) 1 d PR B 2
O26A O 0.34577(13) 0.01750(9) 0.14613(6) 0.0246(3) Uani 1 1 d . . .
C27A C 0.3259(2) -0.07006(18) 0.10727(14) 0.0467(5) Uani 1 1 d . B .
H27A H 0.2775 -0.1288 0.1399 0.056 Uiso 1 1 calc R . .
H27B H 0.2592 -0.0463 0.0656 0.056 Uiso 1 1 calc R . .
C28A C 0.4620(4) -0.1085(3) 0.0816(3) 0.1119(17) Uani 1 1 d . . .
H28A H 0.4433 -0.1610 0.0495 0.168 Uiso 1 1 d R B .
H28B H 0.5219 -0.1428 0.1229 0.168 Uiso 1 1 d R . .
H28C H 0.5159 -0.0487 0.0544 0.168 Uiso 1 1 d R . .
C1B C 0.93466(18) 0.28808(12) 0.33385(8) 0.0203(3) Uani 1 1 d . . .
C2B C 0.94430(17) 0.38516(12) 0.37483(8) 0.0183(3) Uani 1 1 d . . .
C3B C 0.91701(16) 0.48824(11) 0.31713(8) 0.0160(3) Uani 1 1 d . . .
H3BA H 0.9926 0.4812 0.2778 0.019 Uiso 1 1 calc R . .
C4B C 0.76679(17) 0.48928(12) 0.27940(8) 0.0185(3) Uani 1 1 d . . .
C5B C 0.74415(18) 0.38400(13) 0.25251(9) 0.0223(3) Uani 1 1 d . . .
H5BA H 0.6731 0.3824 0.2155 0.027 Uiso 1 1 calc R . .
C6B C 0.81897(19) 0.29394(13) 0.27831(9) 0.0235(3) Uani 1 1 d . . .
H6BA H 0.7967 0.2303 0.2600 0.028 Uiso 1 1 calc R . .
O7B O 1.01919(14) 0.21039(9) 0.34687(7) 0.0264(3) Uani 1 1 d . . .
C8B C 1.09862(18) 0.38321(12) 0.40854(9) 0.0220(3) Uani 1 1 d . . .
H8BA H 1.1214 0.3117 0.4357 0.033 Uiso 1 1 d R . .
H8BB H 1.0999 0.4363 0.4417 0.033 Uiso 1 1 d R . .
H8BC H 1.1735 0.4003 0.3698 0.033 Uiso 1 1 d R . .
C9B C 0.82820(18) 0.37462(12) 0.43697(8) 0.0195(3) Uani 1 1 d . . .
O10B O 0.81675(13) 0.43485(9) 0.48104(6) 0.0237(3) Uani 1 1 d . . .
O11B O 0.74679(13) 0.28796(9) 0.43821(6) 0.0242(3) Uani 1 1 d . . .
C12B C 0.6388(2) 0.26891(15) 0.49731(10) 0.0309(4) Uani 1 1 d . . .
H12D H 0.5914 0.2007 0.4960 0.046 Uiso 1 1 d R . .
H12E H 0.5627 0.3272 0.4920 0.046 Uiso 1 1 d R . .
H12F H 0.6892 0.2660 0.5439 0.046 Uiso 1 1 d R . .
C13B C 0.95118(17) 0.59573(11) 0.34288(8) 0.0173(3) Uani 1 1 d . . .
H13B H 1.0361 0.5801 0.3774 0.021 Uiso 1 1 calc R . .
N14B N 1.00942(15) 0.67185(10) 0.27645(7) 0.0210(3) Uani 1 1 d . . .
O15B O 1.11417(14) 0.63921(10) 0.24214(7) 0.0330(3) Uani 1 1 d . . .
O16B O 0.95189(13) 0.76170(9) 0.26141(6) 0.0255(3) Uani 1 1 d . . .
C17B C 0.83204(18) 0.65523(12) 0.38093(9) 0.0196(3) Uani 1 1 d . . .
H17C H 0.7532 0.6833 0.3457 0.023 Uiso 1 1 calc R . .
H17D H 0.7860 0.6048 0.4205 0.023 Uiso 1 1 calc R . .
C18B C 0.8940(2) 0.74696(12) 0.41254(9) 0.0246(4) Uani 1 1 d . . .
O19B O 1.02458(15) 0.75886(9) 0.42178(7) 0.0315(3) Uani 1 1 d . . .
O20B O 0.78365(17) 0.81118(10) 0.43115(7) 0.0409(4) Uani 1 1 d . . .
C21B C 0.8243(4) 0.90076(18) 0.46725(14) 0.0673(9) Uani 1 1 d . . .
H21C H 0.7690 0.8967 0.5141 0.081 Uiso 1 1 calc R . .
H21D H 0.9320 0.8940 0.4781 0.081 Uiso 1 1 calc R . .
C22B C 0.7934(4) 1.00098(17) 0.42501(14) 0.0733(10) Uani 1 1 d . . .
H22D H 0.8200 1.0579 0.4522 0.110 Uiso 1 1 d R . .
H22E H 0.6869 1.0081 0.4138 0.110 Uiso 1 1 d R . .
H22F H 0.8517 1.0070 0.3795 0.110 Uiso 1 1 d R . .
O23B O 0.65573(12) 0.50614(9) 0.33104(6) 0.0211(2) Uani 1 1 d . . .
C24B C 0.50395(18) 0.51067(15) 0.30709(10) 0.0293(4) Uani 1 1 d . . .
H24C H 0.4657 0.4375 0.3111 0.035 Uiso 1 1 calc R . .
H24D H 0.4972 0.5456 0.2556 0.035 Uiso 1 1 calc R . .
C25B C 0.4152(2) 0.57462(18) 0.35555(14) 0.0440(5) Uani 1 1 d . . .
H25D H 0.3105 0.5798 0.3410 0.066 Uiso 1 1 d R . .
H25E H 0.4544 0.6467 0.3511 0.066 Uiso 1 1 d R . .
H25F H 0.4228 0.5391 0.4062 0.066 Uiso 1 1 d R . .
O26B O 0.75633(12) 0.57882(9) 0.22247(6) 0.0217(2) Uani 1 1 d . . .
C27B C 0.8241(2) 0.56593(14) 0.15320(9) 0.0280(4) Uani 1 1 d . . .
H27C H 0.7723 0.5110 0.1315 0.034 Uiso 1 1 calc R . .
H27D H 0.9302 0.5427 0.1597 0.034 Uiso 1 1 calc R . .
C28B C 0.8112(3) 0.67209(18) 0.10452(11) 0.0486(6) Uani 1 1 d . . .
H28D H 0.8537 0.6653 0.0564 0.073 Uiso 1 1 d R . .
H28E H 0.8656 0.7252 0.1257 0.073 Uiso 1 1 d R . .
H28F H 0.7060 0.6951 0.0995 0.073 Uiso 1 1 d R . .

loop_
_atom_site_aniso_label
_atom_site_aniso_U_11
_atom_site_aniso_U_22
_atom_site_aniso_U_33
_atom_site_aniso_U_23
_atom_site_aniso_U_13
_atom_site_aniso_U_12
C1A 0.0381(10) 0.0204(8) 0.0260(9) -0.0032(7) 0.0115(8) -0.0002(7)
C2A 0.0254(8) 0.0188(7) 0.0198(8) -0.0038(6) 0.0048(7) -0.0017(6)
C3A 0.0197(8) 0.0165(7) 0.0238(8) -0.0024(6) 0.0061(6) -0.0018(6)
C4A 0.0210(11) 0.0215(9) 0.0263(11) -0.0026(8) 0.0024(9) -0.0066(7)
C5A 0.0215(11) 0.0238(10) 0.0359(12) -0.0071(9) 0.0094(9) -0.0069(10)
C6A 0.032(2) 0.0199(10) 0.0391(12) -0.0015(11) 0.0166(11) -0.0066(12)
C4A' 0.015(5) 0.027(5) 0.035(6) -0.004(5) 0.002(5) 0.007(5)
C5A' 0.017(6) 0.018(5) 0.040(6) 0.009(5) 0.015(5) 0.002(5)
C6A' 0.023(6) 0.018(6) 0.030(6) 0.000(5) 0.003(6) 0.004(6)
O7A 0.0690(10) 0.0322(7) 0.0235(7) -0.0008(5) 0.0088(7) -0.0092(7)
C8A 0.0345(10) 0.0230(8) 0.0231(8) -0.0076(6) 0.0027(7) -0.0012(7)
C9A 0.0262(9) 0.0233(8) 0.0192(8) -0.0052(6) -0.0031(7) 0.0011(7)
O10A 0.0223(6) 0.0329(6) 0.0297(6) -0.0101(5) 0.0027(5) -0.0028(5)
O11A 0.0386(7) 0.0233(6) 0.0314(7) -0.0025(5) 0.0020(6) 0.0100(5)
C12A 0.0474(12) 0.0407(11) 0.0431(12) -0.0075(9) 0.0002(10) 0.0232(10)
C13A 0.0188(8) 0.0163(7) 0.0235(8) -0.0030(6) 0.0041(6) -0.0009(6)
N14A 0.0267(8) 0.0181(7) 0.0380(9) 0.0004(6) 0.0095(7) 0.0004(6)
O15A 0.0581(10) 0.0268(7) 0.0496(9) 0.0028(6) 0.0325(8) 0.0138(6)
O16A 0.0349(7) 0.0296(7) 0.0411(8) 0.0030(6) -0.0065(6) 0.0025(5)
C17A 0.0236(8) 0.0178(7) 0.0226(8) -0.0044(6) 0.0051(7) -0.0027(6)
C18A 0.0181(7) 0.0206(7) 0.0192(7) -0.0012(6) 0.0019(6) 0.0013(6)
O19A 0.0276(6) 0.0252(6) 0.0233(6) -0.0051(5) 0.0037(5) -0.0080(5)
O20A 0.0354(7) 0.0236(6) 0.0273(6) -0.0053(5) 0.0143(5) -0.0065(5)
C21A 0.0348(10) 0.0240(8) 0.0371(10) -0.0024(7) 0.0169(8) -0.0062(7)
C22A 0.0674(16) 0.0369(11) 0.0475(13) -0.0063(9) 0.0345(12) -0.0102(10)
O23A 0.0187(7) 0.0315(7) 0.0252(8) -0.0063(6) 0.0012(6) -0.0026(5)
C24A 0.0214(10) 0.0376(11) 0.0418(12) -0.0098(9) 0.0070(9) -0.0007(8)
C25A 0.0316(15) 0.153(4) 0.057(2) -0.024(2) -0.0113(14) 0.028(2)
O23' 0.022(5) 0.032(5) 0.037(5) -0.001(5) -0.001(5) -0.001(4)
C24' 0.032(6) 0.050(6) 0.044(6) -0.007(6) -0.005(6) -0.007(6)
C25' 0.038(11) 0.066(12) 0.031(11) 0.027(11) 0.011(10) 0.018(10)
O26A 0.0301(6) 0.0196(5) 0.0260(6) -0.0091(5) 0.0025(5) -0.0029(5)
C27A 0.0424(12) 0.0437(11) 0.0623(14) -0.0333(11) 0.0066(11) -0.0105(9)
C28A 0.0627(19) 0.125(3) 0.184(4) -0.136(3) 0.011(2) -0.0032(19)
C1B 0.0227(8) 0.0172(7) 0.0213(8) -0.0042(6) 0.0093(6) -0.0038(6)
C2B 0.0204(8) 0.0150(7) 0.0199(7) -0.0041(6) 0.0017(6) -0.0013(6)
C3B 0.0161(7) 0.0156(7) 0.0167(7) -0.0041(6) 0.0030(6) -0.0016(6)
C4B 0.0166(7) 0.0207(7) 0.0188(7) -0.0049(6) 0.0034(6) -0.0019(6)
C5B 0.0205(8) 0.0278(8) 0.0207(8) -0.0095(6) 0.0046(6) -0.0073(6)
C6B 0.0260(8) 0.0220(8) 0.0250(8) -0.0113(6) 0.0070(7) -0.0081(6)
O7B 0.0307(6) 0.0180(5) 0.0308(6) -0.0056(5) 0.0070(5) 0.0010(5)
C8B 0.0231(8) 0.0186(7) 0.0239(8) -0.0031(6) -0.0004(7) 0.0016(6)
C9B 0.0241(8) 0.0158(7) 0.0181(7) -0.0014(6) 0.0013(6) -0.0011(6)
O10B 0.0334(7) 0.0189(5) 0.0193(6) -0.0051(4) 0.0052(5) -0.0027(5)
O11B 0.0299(6) 0.0206(5) 0.0232(6) -0.0060(4) 0.0095(5) -0.0083(5)
C12B 0.0347(10) 0.0307(9) 0.0279(9) -0.0050(7) 0.0126(8) -0.0127(8)
C13B 0.0176(7) 0.0154(7) 0.0186(7) -0.0015(6) 0.0016(6) -0.0020(6)
N14B 0.0194(7) 0.0196(6) 0.0245(7) -0.0050(5) 0.0031(6) -0.0050(5)
O15B 0.0289(7) 0.0290(6) 0.0416(7) -0.0079(6) 0.0200(6) -0.0062(5)
O16B 0.0298(6) 0.0175(5) 0.0279(6) 0.0009(5) 0.0009(5) -0.0024(5)
C17B 0.0224(8) 0.0161(7) 0.0202(7) -0.0031(6) 0.0045(6) -0.0012(6)
C18B 0.0404(10) 0.0159(7) 0.0168(7) -0.0011(6) 0.0005(7) -0.0008(7)
O19B 0.0438(8) 0.0255(6) 0.0263(6) -0.0036(5) -0.0025(6) -0.0139(5)
O20B 0.0627(10) 0.0271(7) 0.0361(7) -0.0183(6) -0.0088(7) 0.0171(6)
C21B 0.116(2) 0.0355(12) 0.0578(15) -0.0342(11) -0.0366(15) 0.0296(13)
C22B 0.151(3) 0.0259(11) 0.0443(13) -0.0035(10) -0.0239(16) -0.0213(14)
O23B 0.0148(5) 0.0274(6) 0.0225(6) -0.0080(5) 0.0035(4) -0.0026(4)
C24B 0.0148(8) 0.0376(9) 0.0374(10) -0.0112(8) 0.0014(7) -0.0032(7)
C25B 0.0200(9) 0.0499(12) 0.0670(15) -0.0252(11) 0.0078(9) -0.0019(8)
O26B 0.0217(6) 0.0245(6) 0.0184(5) -0.0022(4) 0.0015(4) 0.0005(4)
C27B 0.0295(9) 0.0351(9) 0.0199(8) -0.0051(7) 0.0042(7) -0.0042(7)
C28B 0.0666(16) 0.0493(12) 0.0258(10) 0.0051(9) 0.0045(10) 0.0051(11)

loop_
_atom_type_symbol
_atom_type_description
_atom_type_scat_dispersion_real
_atom_type_scat_dispersion_imag
_atom_type_scat_source
C C 0.0033 0.0016 'International Tables Vol C Tables 4.2.6.8 and 6.1.1.4'
H H 0.0000 0.0000 'International Tables Vol C Tables 4.2.6.8 and 6.1.1.4'
N N 0.0061 0.0033 'International Tables Vol C Tables 4.2.6.8 and 6.1.1.4'
O O 0.0106 0.0060 'International Tables Vol C Tables 4.2.6.8 and 6.1.1.4'

loop_
_geom_angle_atom_site_label_1
_geom_angle_atom_site_label_2
_geom_angle_atom_site_label_3
_geom_angle
O7A C1A C6A' 119.6(18)
O7A C1A C6A 121.0(2)
C6A' C1A C6A 9(3)
O7A C1A C2A 120.71(17)
C6A' C1A C2A 119(2)
C6A C1A C2A 118.3(2)
C9A C2A C8A 107.42(14)
C9A C2A C1A 109.37(13)
C8A C2A C1A 108.44(13)
C9A C2A C3A 111.19(13)
C8A C2A C3A 111.49(13)
C1A C2A C3A 108.88(13)
C4A' C3A C4A 10.8(13)
C4A' C3A C13A 123.8(11)
C4A C3A C13A 113.85(14)
C4A' C3A C2A 108.0(6)
C4A C3A C2A 111.54(13)
C13A C3A C2A 113.56(13)
C4A' C3A H3A 97.5
C4A C3A H3A 105.7
C13A C3A H3A 105.7
C2A C3A H3A 105.7
O26A C4A O23A 105.87(16)
O26A C4A C5A 109.40(17)
O23A C4A C5A 112.11(17)
O26A C4A C3A 107.89(15)
O23A C4A C3A 111.68(15)
C5A C4A C3A 109.72(17)
C6A C5A C4A 123.1(2)
C6A C5A H5A 118.4
C4A C5A H5A 118.4
C5A C6A C1A 122.5(3)
C5A C6A H6A 118.8
C1A C6A H6A 118.8
O23' C4A' C5A' 103(2)
O23' C4A' C3A 90.0(8)
C5A' C4A' C3A 117(2)
O23' C4A' O26A 120(2)
C5A' C4A' O26A 124.4(15)
C3A C4A' O26A 97.4(13)
C6A' C5A' C4A' 108(3)
C6A' C5A' H5A' 125.8
C4A' C5A' H5A' 125.8
C5A' C6A' C1A 120.5(11)
C5A' C6A' H6A' 119.7
C1A C6A' H6A' 119.7
C2A C8A H8AA 109.5
C2A C8A H8AB 109.5
H8AA C8A H8AB 109.5
C2A C8A H8AC 109.5
H8AA C8A H8AC 109.5
H8AB C8A H8AC 109.5
O10A C9A O11A 124.57(15)
O10A C9A C2A 122.99(15)
O11A C9A C2A 112.41(14)
C9A O11A C12A 115.10(15)
O11A C12A H12A 109.5
O11A C12A H12B 109.5
H12A C12A H12B 109.5
O11A C12A H12C 109.5
H12A C12A H12C 109.5
H12B C12A H12C 109.5
C17A C13A N14A 108.79(13)
C17A C13A C3A 120.27(12)
N14A C13A C3A 108.19(12)
C17A C13A H13A 106.2
N14A C13A H13A 106.2
C3A C13A H13A 106.2
O16A N14A O15A 124.08(15)
O16A N14A C13A 119.78(14)
O15A N14A C13A 116.13(15)
C13A C17A C18A 111.00(12)
C13A C17A H17A 109.4
C18A C17A H17A 109.4
C13A C17A H17B 109.4
C18A C17A H17B 109.4
H17A C17A H17B 108.0
O19A C18A O20A 123.95(15)
O19A C18A C17A 125.06(14)
O20A C18A C17A 110.96(13)
C18A O20A C21A 116.59(13)
O20A C21A C22A 107.10(16)
O20A C21A H21A 110.3
C22A C21A H21A 110.3
O20A C21A H21B 110.3
C22A C21A H21B 110.3
H21A C21A H21B 108.6
C21A C22A H22A 109.5
C21A C22A H22B 109.5
H22A C22A H22B 109.5
C21A C22A H22C 109.5
H22A C22A H22C 109.5
H22B C22A H22C 109.5
C4A O23A C24A 117.77(17)
O23A C24A C25A 107.0(2)
O23A C24A H24A 110.3
C25A C24A H24A 110.3
O23A C24A H24B 110.3
C25A C24A H24B 110.3
H24A C24A H24B 108.6
C24A C25A H25A 109.5
C24A C25A H25B 109.4
H25A C25A H25B 109.5
C24A C25A H25C 109.5
H25A C25A H25C 109.5
H25B C25A H25C 109.5
C4A' O23' C24' 116.1(14)
O23' C24' C25' 105.6(9)
O23' C24' H24D 110.6
C25' C24' H24D 110.6
C24' C25' H25A 124.8
C24' C25' H25D 109.4
C24' C25' H25E 109.5
H25D C25' H25E 109.5
C24' C25' H25F 109.5
H25A C25' H25F 118.3
H25B C25' H25F 119.4
H25D C25' H25F 109.5
H25E C25' H25F 109.5
C4A O26A C27A 118.07(14)
C27A O26A C4A' 116.0(3)
C28A C27A O26A 111.65(19)
C28A C27A H27A 109.3
O26A C27A H27A 109.3
C28A C27A H27B 109.3
O26A C27A H27B 109.3
H27A C27A H27B 108.0
C27A C28A H28A 109.5
C27A C28A H28B 109.5
H28A C28A H28B 109.5
C27A C28A H28C 109.5
H28A C28A H28C 109.5
H28B C28A H28C 109.5
O7B C1B C6B 121.32(14)
O7B C1B C2B 121.52(14)
C6B C1B C2B 117.17(13)
C8B C2B C9B 107.96(13)
C8B C2B C1B 108.96(12)
C9B C2B C1B 108.90(12)
C8B C2B C3B 111.37(12)
C9B C2B C3B 112.83(12)
C1B C2B C3B 106.74(12)
C4B C3B C13B 113.97(12)
C4B C3B C2B 112.49(12)
C13B C3B C2B 115.47(12)
C4B C3B H3BA 104.5
C13B C3B H3BA 104.5
C2B C3B H3BA 104.5
O23B C4B O26B 106.58(12)
O23B C4B C5B 109.86(12)
O26B C4B C5B 112.50(13)
O23B C4B C3B 107.07(12)
O26B C4B C3B 109.46(12)
C5B C4B C3B 111.12(12)
C6B C5B C4B 123.01(15)
C6B C5B H5BA 118.5
C4B C5B H5BA 118.5
C5B C6B C1B 123.03(14)
C5B C6B H6BA 118.5
C1B C6B H6BA 118.5
C2B C8B H8BA 109.5
C2B C8B H8BB 109.5
H8BA C8B H8BB 109.5
C2B C8B H8BC 109.5
H8BA C8B H8BC 109.5
H8BB C8B H8BC 109.5
O10B C9B O11B 124.28(15)
O10B C9B C2B 123.70(14)
O11B C9B C2B 111.95(12)
C9B O11B C12B 115.70(12)
O11B C12B H12D 109.5
O11B C12B H12E 109.5
H12D C12B H12E 109.5
O11B C12B H12F 109.5
H12D C12B H12F 109.5
H12E C12B H12F 109.5
C17B C13B N14B 108.55(12)
C17B C13B C3B 120.37(13)
N14B C13B C3B 107.61(12)
C17B C13B H13B 106.5
N14B C13B H13B 106.5
C3B C13B H13B 106.5
O15B N14B O16B 123.38(14)
O15B N14B C13B 117.37(12)
O16B N14B C13B 119.23(13)
C18B C17B C13B 112.00(13)
C18B C17B H17C 109.2
C13B C17B H17C 109.2
C18B C17B H17D 109.2
C13B C17B H17D 109.2
H17C C17B H17D 107.9
O19B C18B O20B 124.73(15)
O19B C18B C17B 124.94(15)
O20B C18B C17B 110.29(15)
C18B O20B C21B 117.32(18)
C22B C21B O20B 112.85(19)
C22B C21B H21C 109.0
O20B C21B H21C 109.0
C22B C21B H21D 109.0
O20B C21B H21D 109.0
H21C C21B H21D 107.8
C21B C22B H22D 109.5
C21B C22B H22E 109.5
H22D C22B H22E 109.5
C21B C22B H22F 109.5
H22D C22B H22F 109.5
H22E C22B H22F 109.5
C4B O23B C24B 116.73(12)
O23B C24B C25B 106.78(15)
O23B C24B H24C 110.4
C25B C24B H24C 110.4
O23B C24B H24D 110.4
C25B C24B H24D 110.4
H24C C24B H24D 108.6
C24B C25B H25D 109.5
C24B C25B H25E 109.5
H25D C25B H25E 109.5
C24B C25B H25F 109.5
H25D C25B H25F 109.5
H25E C25B H25F 109.5
C4B O26B C27B 117.08(12)
O26B C27B C28B 107.56(15)
O26B C27B H27C 110.2
C28B C27B H27C 110.2
O26B C27B H27D 110.2
C28B C27B H27D 110.2
H27C C27B H27D 108.5
C27B C28B H28D 109.5
C27B C28B H28E 109.5
H28D C28B H28E 109.5
C27B C28B H28F 109.5
H28D C28B H28F 109.5
H28E C28B H28F 109.5

loop_
_geom_bond_atom_site_label_1
_geom_bond_atom_site_label_2
_geom_bond_distance
C1A O7A 1.207(2)
C1A C6A' 1.476(6)
C1A C6A 1.476(3)
C1A C2A 1.550(2)
C2A C9A 1.534(2)
C2A C8A 1.539(2)
C2A C3A 1.559(2)
C3A C4A' 1.543(6)
C3A C4A 1.545(2)
C3A C13A 1.554(2)
C3A H3A 1.0000
C4A O26A 1.386(3)
C4A O23A 1.418(2)
C4A C5A 1.515(3)
C5A C6A 1.329(4)
C5A H5A 0.9500
C6A H6A 0.9500
C4A' O23' 1.419(6)
C4A' C5A' 1.512(7)
C4A' O26A 1.61(3)
C5A' C6A' 1.328(7)
C5A' H5A' 0.9500
C6A' H6A' 0.9500
C8A H8AA 0.9800
C8A H8AB 0.9800
C8A H8AC 0.9800
C9A O10A 1.208(2)
C9A O11A 1.332(2)
O11A C12A 1.447(2)
C12A H12A 0.9800
C12A H12B 0.9800
C12A H12C 0.9800
C13A C17A 1.510(2)
C13A N14A 1.534(2)
C13A H13A 1.0000
N14A O16A 1.217(2)
N14A O15A 1.222(2)
C17A C18A 1.515(2)
C17A H17A 0.9900
C17A H17B 0.9900
C18A O19A 1.2055(19)
C18A O20A 1.3290(19)
O20A C21A 1.463(2)
C21A C22A 1.490(3)
C21A H21A 0.9900
C21A H21B 0.9900
C22A H22A 0.9800
C22A H22B 0.9800
C22A H22C 0.9800
O23A C24A 1.434(2)
C24A C25A 1.483(4)
C24A H24A 0.9900
C24A H24B 0.9900
C24A H25D 1.4114
C25A H25A 0.9800
C25A H25B 0.9800
C25A H25C 0.9800
O23' C24' 1.436(6)
C24' C25' 1.487(7)
C24' H24C 0.9900
C24' H24D 0.9900
C25' H25D 0.9800
C25' H25E 0.9800
C25' H25F 0.9800
O26A C27A 1.431(2)
C27A C28A 1.401(4)
C27A H27A 0.9900
C27A H27B 0.9900
C28A H28A 0.9800
C28A H28B 0.9800
C28A H28C 0.9800
C1B O7B 1.214(2)
C1B C6B 1.469(2)
C1B C2B 1.548(2)
C2B C8B 1.529(2)
C2B C9B 1.535(2)
C2B C3B 1.567(2)
C3B C4B 1.530(2)
C3B C13B 1.553(2)
C3B H3BA 1.0000
C4B O23B 1.4045(19)
C4B O26B 1.4245(19)
C4B C5B 1.515(2)
C5B C6B 1.327(2)
C5B H5BA 0.9500
C6B H6BA 0.9500
C8B H8BA 0.9800
C8B H8BB 0.9800
C8B H8BC 0.9800
C9B O10B 1.2031(19)
C9B O11B 1.3369(19)
O11B C12B 1.449(2)
C12B H12D 0.9800
C12B H12E 0.9800
C12B H12F 0.9800
C13B C17B 1.512(2)
C13B N14B 1.538(2)
C13B H13B 1.0000
N14B O15B 1.2214(18)
N14B O16B 1.2232(18)
C17B C18B 1.508(2)
C17B H17C 0.9900
C17B H17D 0.9900
C18B O19B 1.206(2)
C18B O20B 1.332(2)
O20B C21B 1.464(2)
C21B C22B 1.403(3)
C21B H21C 0.9900
C21B H21D 0.9900
C22B H22D 0.9800
C22B H22E 0.9800
C22B H22F 0.9800
O23B C24B 1.438(2)
C24B C25B 1.500(3)
C24B H24C 0.9900
C24B H24D 0.9900
C25B H25D 0.9800
C25B H25E 0.9800
C25B H25F 0.9800
O26B C27B 1.443(2)
C27B C28B 1.498(3)
C27B H27C 0.9900
C27B H27D 0.9900
C28B H28D 0.9800
C28B H28E 0.9800
C28B H28F 0.9800

loop_
_geom_torsion_atom_site_label_1
_geom_torsion_atom_site_label_2
_geom_torsion_atom_site_label_3
_geom_torsion_atom_site_label_4
_geom_torsion
O7A C1A C2A C9A 86.70(19)
C6A' C1A C2A C9A -84(3)
C6A C1A C2A C9A -93.9(3)
O7A C1A C2A C8A -30.1(2)
C6A' C1A C2A C8A 159(3)
C6A C1A C2A C8A 149.2(2)
O7A C1A C2A C3A -151.62(16)
C6A' C1A C2A C3A 38(3)
C6A C1A C2A C3A 27.8(3)
C9A C2A C3A C4A' 76.4(13)
C8A C2A C3A C4A' -163.7(13)
C1A C2A C3A C4A' -44.1(13)
C9A C2A C3A C4A 65.53(18)
C8A C2A C3A C4A -174.63(15)
C1A C2A C3A C4A -55.03(18)
C9A C2A C3A C13A -64.73(16)
C8A C2A C3A C13A 55.11(17)
C1A C2A C3A C13A 174.71(12)
C4A' C3A C4A O26A -138(3)
C13A C3A C4A O26A 65.08(18)
C2A C3A C4A O26A -65.03(18)
C4A' C3A C4A O23A 106(3)
C13A C3A C4A O23A -50.9(2)
C2A C3A C4A O23A 179.02(15)
C4A' C3A C4A C5A -19(3)
C13A C3A C4A C5A -175.81(16)
C2A C3A C4A C5A 54.1(2)
O26A C4A C5A C6A 92.7(3)
O23A C4A C5A C6A -150.1(3)
C3A C4A C5A C6A -25.5(4)
C4A C5A C6A C1A -2.1(6)
O7A C1A C6A C5A 180.0(3)
C6A' C1A C6A C5A -96(16)
C2A C1A C6A C5A 0.6(5)
C4A C3A C4A' O23' -87(3)
C13A C3A C4A' O23' -61.3(19)
C2A C3A C4A' O23' 162.5(12)
C4A C3A C4A' C5A' 169(4)
C13A C3A C4A' C5A' -166.1(13)
C2A C3A C4A' C5A' 57.6(19)
C4A C3A C4A' O26A 34(3)
C13A C3A C4A' O26A 59.0(9)
C2A C3A C4A' O26A -77.3(12)
O23' C4A' C5A' C6A' -154(3)
C3A C4A' C5A' C6A' -57(4)
O26A C4A' C5A' C6A' 65(3)
C4A' C5A' C6A' C1A 46(7)
O7A C1A C6A' C5A' 148(5)
C6A C1A C6A' C5A' 47(10)
C2A C1A C6A' C5A' -41(8)
C8A C2A C9A O10A -53.5(2)
C1A C2A C9A O10A -171.00(15)
C3A C2A C9A O10A 68.72(19)
C8A C2A C9A O11A 124.70(14)
C1A C2A C9A O11A 7.21(19)
C3A C2A C9A O11A -113.07(15)
O10A C9A O11A C12A -1.6(2)
C2A C9A O11A C12A -179.80(15)
C4A' C3A C13A C17A -37.8(10)
C4A C3A C13A C17A -32.8(2)
C2A C3A C13A C17A 96.30(17)
C4A' C3A C13A N14A 87.9(10)
C4A C3A C13A N14A 92.96(16)
C2A C3A C13A N14A -137.94(13)
C17A C13A N14A O16A 12.2(2)
C3A C13A N14A O16A -120.05(16)
C17A C13A N14A O15A -166.64(15)
C3A C13A N14A O15A 61.12(18)
N14A C13A C17A C18A 71.86(16)
C3A C13A C17A C18A -162.66(14)
C13A C17A C18A O19A 6.4(2)
C13A C17A C18A O20A -175.38(13)
O19A C18A O20A C21A 4.3(2)
C17A C18A O20A C21A -173.90(14)
C18A O20A C21A C22A -173.96(17)
O26A C4A O23A C24A 168.18(15)
C5A C4A O23A C24A 49.0(2)
C3A C4A O23A C24A -74.6(2)
C4A O23A C24A C25A -154.9(3)
C5A' C4A' O23' C24' -70(3)
C3A C4A' O23' C24' 172(2)
O26A C4A' O23' C24' 73(2)
C4A' O23' C24' C25' 173(3)
O23A C4A O26A C27A -64.2(2)
C5A C4A O26A C27A 56.8(2)
C3A C4A O26A C27A 176.10(17)
O23A C4A O26A C4A' -139(2)
C5A C4A O26A C4A' -18(2)
C3A C4A O26A C4A' 101(2)
O23' C4A' O26A C4A 24(2)
C5A' C4A' O26A C4A 160(3)
C3A C4A' O26A C4A -70(2)
O23' C4A' O26A C27A -84.7(10)
C5A' C4A' O26A C27A 51.0(13)
C3A C4A' O26A C27A -179.0(5)
C4A O26A C27A C28A -176.3(3)
C4A' O26A C27A C28A -168.6(9)
O7B C1B C2B C8B 19.8(2)
C6B C1B C2B C8B -160.02(14)
O7B C1B C2B C9B -97.70(17)
C6B C1B C2B C9B 82.44(16)
O7B C1B C2B C3B 140.21(15)
C6B C1B C2B C3B -39.64(18)
C8B C2B C3B C4B 176.79(12)
C9B C2B C3B C4B -61.61(16)
C1B C2B C3B C4B 57.97(16)
C8B C2B C3B C13B -50.04(17)
C9B C2B C3B C13B 71.56(16)
C1B C2B C3B C13B -168.86(12)
C13B C3B C4B O23B -62.80(16)
C2B C3B C4B O23B 71.10(15)
C13B C3B C4B O26B 52.37(16)
C2B C3B C4B O26B -173.73(11)
C13B C3B C4B C5B 177.23(12)
C2B C3B C4B C5B -48.87(17)
O23B C4B C5B C6B -98.25(18)
O26B C4B C5B C6B 143.19(15)
C3B C4B C5B C6B 20.1(2)
C4B C5B C6B C1B -2.0(2)
O7B C1B C6B C5B -166.57(16)
C2B C1B C6B C5B 13.3(2)
C8B C2B C9B O10B 56.75(19)
C1B C2B C9B O10B 174.92(14)
C3B C2B C9B O10B -66.76(19)
C8B C2B C9B O11B -120.23(14)
C1B C2B C9B O11B -2.07(17)
C3B C2B C9B O11B 116.26(14)
O10B C9B O11B C12B 0.3(2)
C2B C9B O11B C12B 177.24(13)
C4B C3B C13B C17B 44.19(19)
C2B C3B C13B C17B -88.30(17)
C4B C3B C13B N14B -80.76(15)
C2B C3B C13B N14B 146.75(13)
C17B C13B N14B O15B 174.95(13)
C3B C13B N14B O15B -53.29(17)
C17B C13B N14B O16B -3.57(18)
C3B C13B N14B O16B 128.19(14)
N14B C13B C17B C18B -65.09(16)
C3B C13B C17B C18B 170.40(13)
C13B C17B C18B O19B -15.7(2)
C13B C17B C18B O20B 166.38(13)
O19B C18B O20B C21B -1.8(3)
C17B C18B O20B C21B 176.09(17)
C18B O20B C21B C22B 114.1(3)
O26B C4B O23B C24B 62.60(16)
C5B C4B O23B C24B -59.56(17)
C3B C4B O23B C24B 179.67(13)
C4B O23B C24B C25B -155.56(15)
O23B C4B O26B C27B -160.93(12)
C5B C4B O26B C27B -40.46(18)
C3B C4B O26B C27B 83.60(15)
C4B O26B C27B C28B -175.04(15)
